data_4301197
loop_
_publ_author_name
'Christine Sui-Seng'
'F. Nipa Haque'
'Alen Hadzovic'
'Anna-Maria P\"utz'
'Valerie Reuss'
'Nils Meyer'
'Alan J. Lough'
'Marco Zimmer-De Iuliis'
'Robert H. Morris'

_publ_section_title
;
Synthesis and Characterization of Iron(II) Complexes with Tetradentate
Diiminodiphosphine or Diaminodiphosphine Ligands as Precatalysts for the
Hydrogenation of Acetophenone
;
_journal_name_full 'Inorganic Chemistry'
_journal_page_first 735
_journal_page_last 743
_journal_paper_doi 10.1021/ic801518h
_journal_volume 48
_journal_year 2009
_chemical_absolute_configuration ad
_chemical_formula_moiety 'C44 H40 Fe N4 P2, 2(B F4)'
_chemical_formula_sum 'C44 H40 B2 F8 Fe N4 P2'
_chemical_formula_weight 916.21
_chemical_name_systematic
; 
 ? 
;
_space_group_IT_number 19
_symmetry_cell_setting orthorhombic
_symmetry_space_group_name_Hall 'P 2ac 2ab'
_symmetry_space_group_name_H-M 'P 21 21 21'
_atom_sites_solution_hydrogens geom
_atom_sites_solution_primary direct
_atom_sites_solution_secondary difmap
_audit_creation_method SHELXL-97
_cell_angle_alpha 90.00
_cell_angle_beta 90.00
_cell_angle_gamma 90.00
_cell_formula_units_Z 12
_cell_length_a 9.8340(3)
_cell_length_b 32.8133(10)
_cell_length_c 38.8071(14)
_cell_measurement_reflns_used 50075
_cell_measurement_temperature 100(1)
_cell_measurement_theta_max 25.0
_cell_measurement_theta_min 2.6
_cell_volume 12522.5(7)
_computing_cell_refinement 'Denzo-SMN (Otwinowski & Minor, 1997)'
_computing_data_collection 'Collect (Nonius BV, 1997-2003)'
_computing_data_reduction Denzo-SMN
_computing_molecular_graphics 'SHELXTL V6.1'
_computing_publication_material 'SHELXTL V6.1'
_computing_structure_refinement 'SHELXTL V6.1(Sheldrick, 2001)'
_computing_structure_solution 'SIR-92 (Altomare et al., 1994)'
_diffrn_ambient_temperature 100(1)
_diffrn_detector_area_resol_mean 9
_diffrn_measured_fraction_theta_full 0.967
_diffrn_measured_fraction_theta_max 0.967
_diffrn_measurement_device_type 'Bruker-Nonius KappaCCD'
_diffrn_measurement_method '\f scans and \w scans with \k offsets'
_diffrn_radiation_monochromator graphite
_diffrn_radiation_source 'fine-focus sealed tube'
_diffrn_radiation_type MoK\a
_diffrn_radiation_wavelength 0.71073
_diffrn_reflns_av_R_equivalents 0.0863
_diffrn_reflns_av_sigmaI/netI 0.1416
_diffrn_reflns_limit_h_max 11
_diffrn_reflns_limit_h_min -11
_diffrn_reflns_limit_k_max 39
_diffrn_reflns_limit_k_min -38
_diffrn_reflns_limit_l_max 46
_diffrn_reflns_limit_l_min -46
_diffrn_reflns_number 50075
_diffrn_reflns_theta_full 25.00
_diffrn_reflns_theta_max 25.00
_diffrn_reflns_theta_min 2.60
_diffrn_standards_number 0
_exptl_absorpt_coefficient_mu 0.512
_exptl_absorpt_correction_T_max 0.946
_exptl_absorpt_correction_T_min 0.725
_exptl_absorpt_correction_type multi-scan
_exptl_absorpt_process_details
;
multi-scan from symmetry-related measurements 
 Sortav (Blessing 1995)
;
_exptl_crystal_density_diffrn 1.458
_exptl_crystal_density_method 'not measured'
_exptl_crystal_F_000 5640
_exptl_crystal_size_max 0.20
_exptl_crystal_size_mid 0.16
_exptl_crystal_size_min 0.14
_refine_diff_density_max 1.534
_refine_diff_density_min -0.566
_refine_diff_density_rms 0.091
_refine_ls_abs_structure_details 'Flack H D (1983), Acta Cryst. A39, 876-881'
_refine_ls_abs_structure_Flack 0.01(2)
_refine_ls_extinction_method none
_refine_ls_goodness_of_fit_ref 1.005
_refine_ls_hydrogen_treatment constr
_refine_ls_matrix_type full
_refine_ls_number_parameters 1648
_refine_ls_number_reflns 20664
_refine_ls_number_restraints 0
_refine_ls_restrained_S_all 1.005
_refine_ls_R_factor_all 0.1588
_refine_ls_R_factor_gt 0.0807
_refine_ls_shift/su_max 0.002
_refine_ls_shift/su_mean 0.000
_refine_ls_structure_factor_coef Fsqd
_refine_ls_weighting_details 'calc w=1/[\s^2^(Fo^2^)+(0.0869P)^2^+17.8162P] where P=(Fo^2^+2Fc^2^)/3'
_refine_ls_weighting_scheme calc
_refine_ls_wR_factor_gt 0.1686
_refine_ls_wR_factor_ref 0.2116
_reflns_number_gt 11872
_reflns_number_total 20664
_reflns_threshold_expression I>2\s(I)
_cod_data_source_file ic801518h_si_002_2.cif
_cod_data_source_block Complex_2_(k0622)
_cod_depositor_comments
;
The following automatic conversions were performed:
'_symmetry_cell_setting' value 'Orthorhombic' changed to 'orthorhombic'
according to '/home/saulius/struct/CIF-dictionaries/cif_core.dic'
dictionary named 'cif_core.dic' version 2.4.1 from 2010-06-29.

Automatic conversion script
Id: cif_fix_enum 1527 2010-12-29 10:47:43Z saulius 
;
_cod_database_code 4301197

loop_
_symmetry_equiv_pos_as_xyz
'x, y, z'
'-x+1/2, -y, z+1/2'
'-x, y+1/2, -z+1/2'
'x+1/2, -y+1/2, -z'

loop_
_atom_site_label
_atom_site_type_symbol
_atom_site_fract_x
_atom_site_fract_y
_atom_site_fract_z
_atom_site_U_iso_or_equiv
_atom_site_adp_type
_atom_site_occupancy
_atom_site_symmetry_multiplicity
_atom_site_calc_flag
_atom_site_refinement_flags
_atom_site_disorder_assembly
_atom_site_disorder_group
Fe1A Fe 0.32897(13) 0.36436(4) 0.63823(3) 0.0319(3) Uani 1 1 d . . .
P1A P 0.3740(2) 0.29836(7) 0.62667(7) 0.0309(6) Uani 1 1 d . . .
P2A P 0.5247(2) 0.39598(6) 0.62163(6) 0.0286(6) Uani 1 1 d . . .
N1A N 0.1429(7) 0.3460(2) 0.65578(18) 0.0360(19) Uani 1 1 d . . .
N2A N 0.2541(7) 0.4193(2) 0.6482(2) 0.0369(19) Uani 1 1 d . . .
N3A N 0.2630(7) 0.3724(2) 0.5926(2) 0.0331(19) Uani 1 1 d . . .
N4A N 0.3880(7) 0.3602(2) 0.6856(2) 0.0327(19) Uani 1 1 d . . .
C1A C 0.1077(10) 0.3135(3) 0.6722(3) 0.048(3) Uani 1 1 d . . .
H1AA H 0.0212 0.3152 0.6830 0.057 Uiso 1 1 calc R . .
C2A C 0.0524(9) 0.3818(3) 0.6568(3) 0.041(3) Uani 1 1 d . . .
H2AA H -0.0278 0.3762 0.6715 0.049 Uiso 1 1 calc R . .
H2AB H 0.0203 0.3886 0.6334 0.049 Uiso 1 1 calc R . .
C3A C 0.1339(9) 0.4160(3) 0.6714(3) 0.042(3) Uani 1 1 d . . .
H3AA H 0.0808 0.4417 0.6714 0.051 Uiso 1 1 calc R . .
H3AB H 0.1626 0.4099 0.6953 0.051 Uiso 1 1 calc R . .
C4A C 0.2657(9) 0.4520(3) 0.6325(3) 0.037(2) Uani 1 1 d . . .
H4AA H 0.2045 0.4728 0.6396 0.044 Uiso 1 1 calc R . .
C5A C 0.2268(10) 0.3815(3) 0.5660(3) 0.039(3) Uani 1 1 d . . .
C6A C 0.1904(12) 0.3943(3) 0.5318(3) 0.064(3) Uani 1 1 d . . .
H6A1 H 0.1617 0.4229 0.5323 0.096 Uiso 1 1 calc R . .
H6A2 H 0.1155 0.3774 0.5233 0.096 Uiso 1 1 calc R . .
H6A3 H 0.2691 0.3914 0.5165 0.096 Uiso 1 1 calc R . .
C7A C 0.4128(9) 0.3591(3) 0.7144(3) 0.038(3) Uani 1 1 d . . .
C8A C 0.4509(10) 0.3590(3) 0.7499(2) 0.045(3) Uani 1 1 d . . .
H8A1 H 0.5344 0.3749 0.7529 0.067 Uiso 1 1 calc R . .
H8A2 H 0.4666 0.3309 0.7575 0.067 Uiso 1 1 calc R . .
H8A3 H 0.3778 0.3711 0.7637 0.067 Uiso 1 1 calc R . .
C11A C 0.1764(10) 0.2751(3) 0.6770(2) 0.040(2) Uani 1 1 d . . .
C12A C 0.1173(10) 0.2471(3) 0.6992(2) 0.043(3) Uani 1 1 d . . .
H12A H 0.0358 0.2545 0.7108 0.051 Uiso 1 1 calc R . .
C13A C 0.1695(12) 0.2101(3) 0.7051(3) 0.051(3) Uani 1 1 d . . .
H13A H 0.1269 0.1920 0.7209 0.062 Uiso 1 1 calc R . .
C14A C 0.2893(12) 0.1985(3) 0.6875(2) 0.052(3) Uani 1 1 d . . .
H14A H 0.3274 0.1722 0.6908 0.062 Uiso 1 1 calc R . .
C15A C 0.3501(11) 0.2262(3) 0.6655(2) 0.044(3) Uani 1 1 d . . .
H15A H 0.4303 0.2181 0.6537 0.053 Uiso 1 1 calc R . .
C16A C 0.3013(9) 0.2646(3) 0.6597(2) 0.036(2) Uani 1 1 d . . .
C21A C 0.3570(9) 0.4637(2) 0.6052(2) 0.034(2) Uani 1 1 d . . .
C22A C 0.3279(11) 0.4975(3) 0.5856(3) 0.043(3) Uani 1 1 d . . .
H22A H 0.2499 0.5132 0.5913 0.052 Uiso 1 1 calc R . .
C23A C 0.4067(10) 0.5094(2) 0.5583(2) 0.035(2) Uani 1 1 d . . .
H23A H 0.3805 0.5325 0.5450 0.042 Uiso 1 1 calc R . .
C24A C 0.5232(10) 0.4885(3) 0.5500(3) 0.044(3) Uani 1 1 d . . .
H24A H 0.5782 0.4969 0.5312 0.053 Uiso 1 1 calc R . .
C25A C 0.5596(10) 0.4539(2) 0.5701(2) 0.037(2) Uani 1 1 d . . .
H25A H 0.6422 0.4401 0.5653 0.044 Uiso 1 1 calc R . .
C26A C 0.4775(9) 0.4402(2) 0.5964(2) 0.032(2) Uani 1 1 d . . .
C31A C 0.5467(9) 0.2777(3) 0.6251(3) 0.034(2) Uani 1 1 d . . .
C32A C 0.5994(9) 0.2547(3) 0.5976(3) 0.034(2) Uani 1 1 d . . .
H32A H 0.5480 0.2517 0.5770 0.041 Uiso 1 1 calc R . .
C33A C 0.7264(9) 0.2363(2) 0.6004(3) 0.035(2) Uani 1 1 d . . .
H33A H 0.7639 0.2218 0.5815 0.042 Uiso 1 1 calc R . .
C34A C 0.7978(9) 0.2394(2) 0.6312(2) 0.035(2) Uani 1 1 d . . .
H34A H 0.8820 0.2255 0.6335 0.042 Uiso 1 1 calc R . .
C35A C 0.7497(10) 0.2621(3) 0.6585(3) 0.040(3) Uani 1 1 d . . .
H35A H 0.8018 0.2645 0.6790 0.048 Uiso 1 1 calc R . .
C36A C 0.6243(10) 0.2813(2) 0.6557(2) 0.036(2) Uani 1 1 d . . .
H36A H 0.5905 0.2970 0.6745 0.043 Uiso 1 1 calc R . .
C41A C 0.2889(8) 0.2796(2) 0.5877(2) 0.028(2) Uani 1 1 d . . .
C42A C 0.1664(9) 0.2579(2) 0.5901(2) 0.031(2) Uani 1 1 d . . .
H42A H 0.1268 0.2530 0.6120 0.038 Uiso 1 1 calc R . .
C43A C 0.1032(9) 0.2438(2) 0.5609(3) 0.034(2) Uani 1 1 d . . .
H43A H 0.0214 0.2287 0.5631 0.040 Uiso 1 1 calc R . .
C44A C 0.1556(9) 0.2511(2) 0.5284(2) 0.034(2) Uani 1 1 d . . .
H44A H 0.1099 0.2414 0.5084 0.041 Uiso 1 1 calc R . .
C45A C 0.2770(9) 0.2730(2) 0.5254(2) 0.032(2) Uani 1 1 d . . .
H45A H 0.3167 0.2779 0.5035 0.039 Uiso 1 1 calc R . .
C46A C 0.3379(9) 0.2875(2) 0.5551(2) 0.030(2) Uani 1 1 d . . .
H46A H 0.4175 0.3037 0.5529 0.036 Uiso 1 1 calc R . .
C51A C 0.6443(8) 0.3692(2) 0.5933(2) 0.024(2) Uani 1 1 d . . .
C52A C 0.6080(9) 0.3609(2) 0.5592(2) 0.034(2) Uani 1 1 d . . .
H52A H 0.5233 0.3703 0.5505 0.041 Uiso 1 1 calc R . .
C53A C 0.6941(9) 0.3392(2) 0.5380(2) 0.029(2) Uani 1 1 d . . .
H53A H 0.6672 0.3337 0.5149 0.035 Uiso 1 1 calc R . .
C54A C 0.8183(9) 0.3253(2) 0.5495(2) 0.030(2) Uani 1 1 d . . .
H54A H 0.8771 0.3106 0.5346 0.036 Uiso 1 1 calc R . .
C55A C 0.8560(9) 0.3333(2) 0.5835(2) 0.028(2) Uani 1 1 d . . .
H55A H 0.9413 0.3239 0.5919 0.034 Uiso 1 1 calc R . .
C56A C 0.7692(8) 0.3548(2) 0.6052(2) 0.025(2) Uani 1 1 d . . .
H56A H 0.7955 0.3599 0.6284 0.031 Uiso 1 1 calc R . .
C61A C 0.6305(8) 0.4182(2) 0.6557(2) 0.031(2) Uani 1 1 d . . .
C62A C 0.6627(10) 0.4596(3) 0.6560(2) 0.042(2) Uani 1 1 d . . .
H62A H 0.6306 0.4768 0.6381 0.051 Uiso 1 1 calc R . .
C63A C 0.7424(10) 0.4762(3) 0.6827(3) 0.047(3) Uani 1 1 d . . .
H63A H 0.7628 0.5045 0.6829 0.056 Uiso 1 1 calc R . .
C64A C 0.7903(9) 0.4514(3) 0.7083(3) 0.041(3) Uani 1 1 d . . .
H64A H 0.8439 0.4626 0.7263 0.049 Uiso 1 1 calc R . .
C65A C 0.7616(8) 0.4103(3) 0.7082(2) 0.032(2) Uani 1 1 d . . .
H65A H 0.7951 0.3933 0.7261 0.038 Uiso 1 1 calc R . .
C66A C 0.6826(9) 0.3939(3) 0.6816(2) 0.031(2) Uani 1 1 d . . .
H66A H 0.6645 0.3654 0.6814 0.037 Uiso 1 1 calc R . .
Fe1B Fe 0.67284(14) 0.20239(3) 0.86967(3) 0.0272(3) Uani 1 1 d . . .
P1B P 0.6315(2) 0.13555(6) 0.88027(6) 0.0254(5) Uani 1 1 d . . .
P2B P 0.4719(2) 0.23199(6) 0.88465(6) 0.0243(5) Uani 1 1 d . . .
N1B N 0.8612(7) 0.1850(2) 0.8540(2) 0.037(2) Uani 1 1 d . . .
N2B N 0.7484(7) 0.2582(2) 0.8607(2) 0.0338(19) Uani 1 1 d . . .
N3B N 0.7328(7) 0.21046(19) 0.9161(2) 0.0274(18) Uani 1 1 d . . .
N4B N 0.6215(7) 0.1970(2) 0.8219(2) 0.0307(18) Uani 1 1 d . . .
C1B C 0.9038(10) 0.1535(3) 0.8377(2) 0.043(3) Uani 1 1 d . . .
H1BA H 0.9940 0.1553 0.8290 0.052 Uiso 1 1 calc R . .
C2B C 0.9502(9) 0.2218(3) 0.8549(3) 0.053(3) Uani 1 1 d . . .
H2BA H 0.9760 0.2284 0.8789 0.063 Uiso 1 1 calc R . .
H2BB H 1.0341 0.2170 0.8414 0.063 Uiso 1 1 calc R . .
C3B C 0.8705(9) 0.2558(3) 0.8396(3) 0.044(3) Uani 1 1 d . . .
H3BA H 0.9222 0.2816 0.8407 0.052 Uiso 1 1 calc R . .
H3BB H 0.8473 0.2499 0.8153 0.052 Uiso 1 1 calc R . .
C4B C 0.7317(9) 0.2913(3) 0.8769(3) 0.044(3) Uani 1 1 d . . .
H4BA H 0.7947 0.3124 0.8718 0.052 Uiso 1 1 calc R . .
C5B C 0.7660(10) 0.2183(3) 0.9439(3) 0.036(2) Uani 1 1 d . . .
C6B C 0.8004(14) 0.2277(3) 0.9789(3) 0.070(4) Uani 1 1 d . . .
H6B1 H 0.7323 0.2158 0.9943 0.105 Uiso 1 1 calc R . .
H6B2 H 0.8021 0.2573 0.9819 0.105 Uiso 1 1 calc R . .
H6B3 H 0.8901 0.2164 0.9842 0.105 Uiso 1 1 calc R . .
C7B C 0.6022(9) 0.1953(3) 0.7930(3) 0.031(2) Uani 1 1 d . . .
C8B C 0.5691(10) 0.1932(3) 0.7567(2) 0.048(3) Uani 1 1 d . . .
H8B1 H 0.4780 0.1815 0.7539 0.072 Uiso 1 1 calc R . .
H8B2 H 0.6358 0.1760 0.7449 0.072 Uiso 1 1 calc R . .
H8B3 H 0.5711 0.2207 0.7468 0.072 Uiso 1 1 calc R . .
C11B C 0.8335(11) 0.1158(3) 0.8307(2) 0.040(2) Uani 1 1 d . . .
C12B C 0.8967(11) 0.0902(4) 0.8062(3) 0.054(3) Uani 1 1 d . . .
H12B H 0.9792 0.0985 0.7955 0.065 Uiso 1 1 calc R . .
C13B C 0.8405(15) 0.0538(4) 0.7977(3) 0.065(4) Uani 1 1 d . . .
H13B H 0.8832 0.0368 0.7811 0.078 Uiso 1 1 calc R . .
C14B C 0.7227(13) 0.0418(3) 0.8130(3) 0.057(3) Uani 1 1 d . . .
H14B H 0.6837 0.0163 0.8069 0.068 Uiso 1 1 calc R . .
C15B C 0.6571(11) 0.0665(2) 0.8378(2) 0.042(3) Uani 1 1 d . . .
H15B H 0.5756 0.0575 0.8484 0.051 Uiso 1 1 calc R . .
C16B C 0.7123(9) 0.1042(3) 0.8466(2) 0.032(2) Uani 1 1 d . . .
C21B C 0.6285(11) 0.3012(2) 0.9023(3) 0.039(3) Uani 1 1 d . . .
C22B C 0.6533(12) 0.3362(3) 0.9217(3) 0.046(3) Uani 1 1 d . . .
H22B H 0.7314 0.3521 0.9165 0.055 Uiso 1 1 calc R . .
C23B C 0.5719(11) 0.3484(3) 0.9473(3) 0.047(3) Uani 1 1 d . . .
H23B H 0.5956 0.3713 0.9610 0.057 Uiso 1 1 calc R . .
C24B C 0.4528(13) 0.3273(3) 0.9536(3) 0.053(3) Uani 1 1 d . . .
H24B H 0.3923 0.3366 0.9710 0.064 Uiso 1 1 calc R . .
C25B C 0.4205(11) 0.2922(3) 0.9345(2) 0.041(3) Uani 1 1 d . . .
H25B H 0.3380 0.2780 0.9388 0.049 Uiso 1 1 calc R . .
C26B C 0.5103(10) 0.2784(2) 0.9094(2) 0.035(2) Uani 1 1 d . . .
C31B C 0.4595(9) 0.1135(2) 0.8809(2) 0.029(2) Uani 1 1 d . . .
C32B C 0.4123(8) 0.0895(2) 0.9085(2) 0.028(2) Uani 1 1 d . . .
H32B H 0.4655 0.0863 0.9288 0.033 Uiso 1 1 calc R . .
C33B C 0.2872(9) 0.0707(2) 0.9055(2) 0.033(2) Uani 1 1 d . . .
H33B H 0.2527 0.0551 0.9242 0.039 Uiso 1 1 calc R . .
C34B C 0.2120(9) 0.0742(2) 0.8757(2) 0.035(2) Uani 1 1 d . . .
H34B H 0.1276 0.0603 0.8736 0.042 Uiso 1 1 calc R . .
C35B C 0.2602(10) 0.0982(2) 0.8487(3) 0.036(2) Uani 1 1 d . . .
H35B H 0.2079 0.1011 0.8282 0.043 Uiso 1 1 calc R . .
C36B C 0.3829(9) 0.1175(2) 0.8516(2) 0.032(2) Uani 1 1 d . . .
H36B H 0.4154 0.1339 0.8332 0.039 Uiso 1 1 calc R . .
C41B C 0.7159(8) 0.1166(2) 0.9194(2) 0.023(2) Uani 1 1 d . . .
C42B C 0.8367(9) 0.0939(2) 0.9176(2) 0.026(2) Uani 1 1 d . . .
H42B H 0.8753 0.0874 0.8958 0.031 Uiso 1 1 calc R . .
C43B C 0.8993(9) 0.0812(2) 0.9476(2) 0.031(2) Uani 1 1 d . . .
H43B H 0.9805 0.0656 0.9460 0.037 Uiso 1 1 calc R . .
C44B C 0.8471(9) 0.0904(2) 0.9798(2) 0.032(2) Uani 1 1 d . . .
H44B H 0.8926 0.0815 1.0000 0.038 Uiso 1 1 calc R . .
C45B C 0.7266(9) 0.1130(2) 0.9822(2) 0.031(2) Uani 1 1 d . . .
H45B H 0.6884 0.1193 1.0040 0.037 Uiso 1 1 calc R . .
C46B C 0.6633(9) 0.1263(2) 0.9516(2) 0.030(2) Uani 1 1 d . . .
H46B H 0.5828 0.1422 0.9531 0.036 Uiso 1 1 calc R . .
C51B C 0.3562(8) 0.2038(2) 0.9135(2) 0.023(2) Uani 1 1 d . . .
C52B C 0.3934(9) 0.1979(2) 0.9476(2) 0.026(2) Uani 1 1 d . . .
H52B H 0.4769 0.2086 0.9559 0.031 Uiso 1 1 calc R . .
C53B C 0.3083(9) 0.1762(2) 0.9697(2) 0.030(2) Uani 1 1 d . . .
H53B H 0.3338 0.1720 0.9931 0.036 Uiso 1 1 calc R . .
C54B C 0.1854(10) 0.1607(2) 0.9574(2) 0.036(2) Uani 1 1 d . . .
H54B H 0.1270 0.1460 0.9724 0.044 Uiso 1 1 calc R . .
C55B C 0.1479(9) 0.1667(2) 0.9230(2) 0.035(2) Uani 1 1 d . . .
H55B H 0.0644 0.1562 0.9145 0.042 Uiso 1 1 calc R . .
C56B C 0.2347(8) 0.1883(2) 0.9016(2) 0.025(2) Uani 1 1 d . . .
H56B H 0.2099 0.1925 0.8782 0.030 Uiso 1 1 calc R . .
C61B C 0.3633(9) 0.2514(2) 0.8498(2) 0.028(2) Uani 1 1 d . . .
C62B C 0.3238(9) 0.2926(2) 0.8489(2) 0.031(2) Uani 1 1 d . . .
H62B H 0.3530 0.3108 0.8664 0.038 Uiso 1 1 calc R . .
C63B C 0.2416(10) 0.3065(3) 0.8221(3) 0.040(3) Uani 1 1 d . . .
H63B H 0.2134 0.3342 0.8218 0.048 Uiso 1 1 calc R . .
C64B C 0.2010(9) 0.2810(3) 0.7965(3) 0.037(2) Uani 1 1 d . . .
H64B H 0.1464 0.2911 0.7781 0.045 Uiso 1 1 calc R . .
C65B C 0.2393(9) 0.2406(3) 0.7971(2) 0.031(2) Uani 1 1 d . . .
H65B H 0.2107 0.2228 0.7792 0.037 Uiso 1 1 calc R . .
C66B C 0.3195(9) 0.2257(2) 0.8238(2) 0.028(2) Uani 1 1 d . . .
H66B H 0.3443 0.1977 0.8242 0.033 Uiso 1 1 calc R . .
Fe1C Fe 0.66187(12) 0.54194(3) 0.87811(3) 0.0289(3) Uani 1 1 d . . .
P1C P 0.4531(2) 0.56684(6) 0.89053(6) 0.0272(6) Uani 1 1 d . . .
P2C P 0.6332(2) 0.47384(6) 0.88681(6) 0.0289(6) Uani 1 1 d . . .
N1C N 0.7232(7) 0.6005(2) 0.87179(19) 0.0322(18) Uani 1 1 d . . .
N2C N 0.8533(7) 0.5303(2) 0.86428(19) 0.0368(19) Uani 1 1 d . . .
N3C N 0.6171(7) 0.5359(2) 0.8302(2) 0.036(2) Uani 1 1 d . . .
N4C N 0.7143(7) 0.5497(2) 0.9253(2) 0.0318(19) Uani 1 1 d . . .
C1C C 0.6935(8) 0.6327(3) 0.8893(2) 0.029(2) Uani 1 1 d . . .
H1CA H 0.7509 0.6555 0.8856 0.035 Uiso 1 1 calc R . .
C2C C 0.8481(9) 0.6009(3) 0.8517(2) 0.041(2) Uani 1 1 d . . .
H2CA H 0.8932 0.6278 0.8535 0.049 Uiso 1 1 calc R . .
H2CB H 0.8283 0.5953 0.8271 0.049 Uiso 1 1 calc R . .
C3C C 0.9375(9) 0.5683(2) 0.8663(3) 0.042(3) Uani 1 1 d . . .
H3CA H 0.9622 0.5745 0.8905 0.050 Uiso 1 1 calc R . .
H3CB H 1.0217 0.5654 0.8525 0.050 Uiso 1 1 calc R . .
C4C C 0.9053(9) 0.5010(3) 0.8469(2) 0.035(2) Uani 1 1 d . . .
H4CA H 0.9940 0.5056 0.8380 0.042 Uiso 1 1 calc R . .
C5C C 0.5947(9) 0.5310(3) 0.8011(3) 0.033(2) Uani 1 1 d . . .
C6C C 0.5622(10) 0.5249(3) 0.7656(2) 0.046(3) Uani 1 1 d . . .
H6C1 H 0.5346 0.4965 0.7620 0.069 Uiso 1 1 calc R . .
H6C2 H 0.6421 0.5310 0.7514 0.069 Uiso 1 1 calc R . .
H6C3 H 0.4874 0.5431 0.7591 0.069 Uiso 1 1 calc R . .
C7C C 0.7386(9) 0.5573(2) 0.9541(3) 0.031(2) Uani 1 1 d . . .
C8C C 0.7707(10) 0.5670(3) 0.9887(3) 0.050(3) Uani 1 1 d . . .
H8C1 H 0.8632 0.5578 0.9939 0.076 Uiso 1 1 calc R . .
H8C2 H 0.7063 0.5533 1.0041 0.076 Uiso 1 1 calc R . .
H8C3 H 0.7647 0.5965 0.9920 0.076 Uiso 1 1 calc R . .
C11C C 0.5843(9) 0.6387(2) 0.9138(2) 0.029(2) Uani 1 1 d . . .
C12C C 0.5954(9) 0.6730(2) 0.9347(2) 0.030(2) Uani 1 1 d . . .
H12C H 0.6727 0.6901 0.9326 0.036 Uiso 1 1 calc R . .
C13C C 0.4974(10) 0.6824(3) 0.9583(2) 0.038(2) Uani 1 1 d . . .
H13C H 0.5102 0.7046 0.9737 0.046 Uiso 1 1 calc R . .
C14C C 0.3784(10) 0.6594(2) 0.9598(2) 0.036(2) Uani 1 1 d . . .
H14C H 0.3066 0.6670 0.9748 0.043 Uiso 1 1 calc R . .
C15C C 0.3659(10) 0.6254(2) 0.9393(2) 0.039(2) Uani 1 1 d . . .
H15C H 0.2851 0.6096 0.9405 0.047 Uiso 1 1 calc R . .
C16C C 0.4695(9) 0.6136(2) 0.9167(2) 0.030(2) Uani 1 1 d . . .
C21C C 0.8457(10) 0.4618(3) 0.8390(2) 0.033(2) Uani 1 1 d . . .
C22C C 0.9174(10) 0.4383(3) 0.8151(3) 0.048(3) Uani 1 1 d . . .
H22C H 0.9980 0.4491 0.8053 0.057 Uiso 1 1 calc R . .
C23C C 0.8758(9) 0.4000(3) 0.8054(2) 0.039(2) Uani 1 1 d . . .
H23C H 0.9265 0.3848 0.7889 0.047 Uiso 1 1 calc R . .
C24C C 0.7574(11) 0.3838(3) 0.8200(3) 0.047(3) Uani 1 1 d . . .
H24C H 0.7272 0.3574 0.8136 0.057 Uiso 1 1 calc R . .
C25C C 0.6826(10) 0.4068(3) 0.8444(2) 0.037(2) Uani 1 1 d . . .
H25C H 0.6030 0.3955 0.8545 0.044 Uiso 1 1 calc R . .
C26C C 0.7246(8) 0.4455(3) 0.8537(2) 0.033(2) Uani 1 1 d . . .
C31C C 0.3354(9) 0.5370(2) 0.9172(2) 0.029(2) Uani 1 1 d . . .
C32C C 0.2168(8) 0.5201(2) 0.9051(2) 0.025(2) Uani 1 1 d . . .
H32C H 0.1928 0.5238 0.8816 0.030 Uiso 1 1 calc R . .
C33C C 0.1319(9) 0.4979(2) 0.9261(2) 0.033(2) Uani 1 1 d . . .
H33C H 0.0521 0.4860 0.9166 0.040 Uiso 1 1 calc R . .
C34C C 0.1604(9) 0.4926(2) 0.9606(2) 0.032(2) Uani 1 1 d . . .
H34C H 0.0992 0.4783 0.9752 0.038 Uiso 1 1 calc R . .
C35C C 0.2817(9) 0.5087(2) 0.9735(2) 0.036(2) Uani 1 1 d . . .
H35C H 0.3060 0.5040 0.9969 0.044 Uiso 1 1 calc R . .
C36C C 0.3668(9) 0.5314(2) 0.9524(2) 0.033(2) Uani 1 1 d . . .
H36C H 0.4468 0.5433 0.9618 0.039 Uiso 1 1 calc R . .
C41C C 0.3478(9) 0.5850(3) 0.8541(2) 0.032(2) Uani 1 1 d . . .
C42C C 0.3112(9) 0.6258(2) 0.8513(2) 0.035(2) Uani 1 1 d . . .
H42C H 0.3390 0.6450 0.8681 0.042 Uiso 1 1 calc R . .
C43C C 0.2327(10) 0.6378(3) 0.8231(3) 0.044(3) Uani 1 1 d . . .
H43C H 0.2062 0.6656 0.8212 0.053 Uiso 1 1 calc R . .
C44C C 0.1921(9) 0.6108(3) 0.7979(2) 0.042(3) Uani 1 1 d . . .
H44C H 0.1381 0.6198 0.7790 0.050 Uiso 1 1 calc R . .
C45C C 0.2312(9) 0.5705(3) 0.8005(2) 0.038(2) Uani 1 1 d . . .
H45C H 0.2047 0.5517 0.7831 0.045 Uiso 1 1 calc R . .
C46C C 0.3084(8) 0.5574(3) 0.8280(2) 0.032(2) Uani 1 1 d . . .
H46C H 0.3352 0.5296 0.8295 0.038 Uiso 1 1 calc R . .
C51C C 0.4655(9) 0.4492(2) 0.8855(2) 0.032(2) Uani 1 1 d . . .
C52C C 0.3942(8) 0.4495(2) 0.8540(2) 0.028(2) Uani 1 1 d . . .
H52C H 0.4300 0.4642 0.8349 0.034 Uiso 1 1 calc R . .
C53C C 0.2743(9) 0.4290(3) 0.8505(3) 0.035(2) Uani 1 1 d . . .
H53C H 0.2283 0.4293 0.8289 0.042 Uiso 1 1 calc R . .
C54C C 0.2183(9) 0.4075(3) 0.8780(3) 0.037(2) Uani 1 1 d . . .
H54C H 0.1356 0.3929 0.8754 0.044 Uiso 1 1 calc R . .
C55C C 0.2862(9) 0.4081(3) 0.9092(3) 0.040(3) Uani 1 1 d . . .
H55C H 0.2482 0.3945 0.9285 0.048 Uiso 1 1 calc R . .
C56C C 0.4098(9) 0.4284(2) 0.9125(3) 0.035(2) Uani 1 1 d . . .
H56C H 0.4563 0.4277 0.9340 0.041 Uiso 1 1 calc R . .
C61C C 0.7115(9) 0.4554(2) 0.9261(2) 0.030(2) Uani 1 1 d . . .
C62C C 0.8267(8) 0.4296(2) 0.9256(2) 0.031(2) Uani 1 1 d . . .
H62C H 0.8649 0.4217 0.9042 0.038 Uiso 1 1 calc R . .
C63C C 0.8856(9) 0.4156(2) 0.9565(3) 0.034(2) Uani 1 1 d . . .
H63C H 0.9634 0.3984 0.9558 0.041 Uiso 1 1 calc R . .
C64C C 0.8310(10) 0.4265(2) 0.9877(3) 0.040(2) Uani 1 1 d . . .
H64C H 0.8722 0.4173 1.0084 0.048 Uiso 1 1 calc R . .
C65C C 0.7144(9) 0.4513(2) 0.9892(3) 0.035(2) Uani 1 1 d . . .
H65C H 0.6746 0.4582 1.0107 0.042 Uiso 1 1 calc R . .
C66C C 0.6591(9) 0.4652(2) 0.9586(2) 0.033(2) Uani 1 1 d . . .
H66C H 0.5814 0.4823 0.9597 0.039 Uiso 1 1 calc R . .
F1 F 0.2689(6) 0.47701(15) 0.78223(14) 0.0583(17) Uani 1 1 d . . .
F2 F 0.1946(5) 0.41452(13) 0.76544(13) 0.0414(14) Uani 1 1 d . . .
F3 F 0.1051(5) 0.47134(18) 0.74173(16) 0.0616(17) Uani 1 1 d . . .
F4 F 0.3253(5) 0.45347(15) 0.72915(13) 0.0480(14) Uani 1 1 d . . .
B1 B 0.2220(11) 0.4547(3) 0.7547(3) 0.031(3) Uani 1 1 d . . .
F5 F 0.4474(6) 0.39966(17) 0.4564(2) 0.085(2) Uani 1 1 d . . .
F6 F 0.4425(6) 0.3363(2) 0.47831(17) 0.0706(19) Uani 1 1 d . . .
F7 F 0.4430(6) 0.34586(17) 0.42011(16) 0.0606(17) Uani 1 1 d . . .
F8 F 0.6296(5) 0.35848(14) 0.45227(13) 0.0434(14) Uani 1 1 d . . .
B2 B 0.4898(12) 0.3602(3) 0.4512(3) 0.039(3) Uani 1 1 d . . .
F9 F -0.1127(12) 0.6272(4) 0.7608(4) 0.232(8) Uani 1 1 d . . .
F10 F -0.2531(15) 0.6421(2) 0.72422(18) 0.188(7) Uani 1 1 d . . .
F11 F -0.3122(13) 0.61393(19) 0.7722(2) 0.136(4) Uani 1 1 d . . .
F12 F -0.2025(6) 0.57659(15) 0.73096(15) 0.0543(16) Uani 1 1 d . . .
B3 B -0.2257(14) 0.6135(4) 0.7444(4) 0.054(4) Uani 1 1 d . . .
F13 F 0.8986(7) 0.3137(2) 0.7652(2) 0.103(3) Uani 1 1 d . . .
F14 F 0.7374(9) 0.31361(18) 0.72535(17) 0.093(3) Uani 1 1 d . . .
F15 F 0.6892(7) 0.29348(18) 0.77900(17) 0.077(2) Uani 1 1 d . . .
F16 F 0.8242(6) 0.25394(15) 0.74532(15) 0.0576(16) Uani 1 1 d . . .
B4 B 0.7870(12) 0.2930(3) 0.7522(4) 0.044(3) Uani 1 1 d . . .
F17 F 0.1237(8) 0.32743(19) 0.9571(2) 0.122(4) Uani 1 1 d . . .
F18 F -0.0894(7) 0.3048(2) 0.94987(19) 0.087(2) Uani 1 1 d . . .
F19 F 0.0115(8) 0.3367(3) 0.9079(2) 0.105(3) Uani 1 1 d . . .
F20 F 0.0806(9) 0.2742(3) 0.9241(3) 0.175(5) Uani 1 1 d . . .
B5 B 0.0381(13) 0.3101(4) 0.9337(4) 0.052(4) Uani 1 1 d . . .
F21 F 0.9638(8) 0.43563(18) 0.5808(2) 0.103(3) Uani 1 1 d . . .
F22 F 0.8373(7) 0.48622(19) 0.55964(18) 0.084(2) Uani 1 1 d . . .
F23 F 1.0561(7) 0.48041(17) 0.54491(17) 0.080(2) Uani 1 1 d . . .
F24 F 0.9957(6) 0.50135(18) 0.59843(17) 0.0652(18) Uani 1 1 d . . .
B6 B 0.9642(11) 0.4754(3) 0.5721(4) 0.041(3) Uani 1 1 d . . .

loop_
_atom_site_aniso_label
_atom_site_aniso_U_11
_atom_site_aniso_U_22
_atom_site_aniso_U_33
_atom_site_aniso_U_23
_atom_site_aniso_U_13
_atom_site_aniso_U_12
Fe1A 0.0244(7) 0.0322(7) 0.0392(9) -0.0110(6) -0.0014(7) 0.0010(6)
P1A 0.0279(13) 0.0290(12) 0.0357(16) -0.0073(11) 0.0000(12) -0.0045(11)
P2A 0.0281(13) 0.0248(12) 0.0330(15) -0.0057(11) -0.0043(11) 0.0047(10)
N1A 0.032(5) 0.050(5) 0.025(5) -0.016(4) -0.004(4) 0.004(4)
N2A 0.032(4) 0.042(5) 0.037(5) 0.006(4) 0.002(4) -0.001(4)
N3A 0.026(4) 0.026(4) 0.047(6) -0.013(4) 0.007(4) 0.011(3)
N4A 0.017(4) 0.035(4) 0.047(6) 0.005(4) 0.013(4) -0.002(3)
C1A 0.039(6) 0.057(7) 0.046(7) -0.005(6) -0.002(5) -0.025(6)
C2A 0.022(5) 0.046(6) 0.055(7) -0.004(5) -0.007(5) 0.001(5)
C3A 0.037(6) 0.051(6) 0.040(6) -0.010(5) 0.000(5) 0.002(5)
C4A 0.025(5) 0.040(6) 0.045(7) -0.015(5) -0.001(5) 0.006(5)
C5A 0.040(6) 0.038(6) 0.040(7) -0.011(5) -0.004(5) 0.014(5)
C6A 0.094(9) 0.062(7) 0.036(7) -0.011(5) -0.013(7) 0.031(7)
C7A 0.023(5) 0.037(6) 0.056(8) 0.004(6) 0.005(5) 0.004(4)
C8A 0.044(6) 0.056(7) 0.033(6) -0.003(5) -0.003(5) 0.014(5)
C11A 0.037(6) 0.047(6) 0.036(6) -0.003(5) -0.008(5) -0.008(5)
C12A 0.047(6) 0.057(7) 0.024(6) -0.001(5) -0.007(5) -0.017(6)
C13A 0.056(7) 0.060(7) 0.039(7) 0.006(5) -0.002(6) -0.025(6)
C14A 0.081(9) 0.046(6) 0.028(6) 0.009(5) -0.006(6) -0.026(6)
C15A 0.063(7) 0.037(6) 0.033(6) -0.005(5) -0.007(6) -0.014(6)
C16A 0.034(6) 0.044(6) 0.030(6) -0.002(4) 0.002(4) -0.015(5)
C21A 0.044(6) 0.019(5) 0.038(6) -0.005(4) -0.020(5) -0.005(5)
C22A 0.046(6) 0.028(5) 0.057(7) -0.015(5) -0.014(6) -0.004(5)
C23A 0.052(7) 0.012(4) 0.041(6) 0.003(4) -0.012(5) 0.003(5)
C24A 0.054(7) 0.026(5) 0.052(7) -0.003(5) 0.000(6) -0.004(5)
C25A 0.052(6) 0.012(4) 0.046(7) -0.011(4) -0.003(5) 0.017(5)
C26A 0.042(6) 0.019(5) 0.035(6) -0.007(4) -0.018(5) 0.011(4)
C31A 0.027(5) 0.032(5) 0.045(7) 0.009(5) -0.001(5) -0.012(4)
C32A 0.025(5) 0.030(5) 0.047(7) -0.004(5) 0.003(5) -0.003(4)
C33A 0.037(6) 0.028(5) 0.041(7) 0.000(4) -0.001(5) -0.002(4)
C34A 0.035(6) 0.027(5) 0.044(7) 0.007(4) 0.005(5) -0.002(4)
C35A 0.034(6) 0.031(5) 0.054(8) 0.001(5) -0.016(5) -0.006(5)
C36A 0.049(7) 0.029(5) 0.029(6) 0.000(4) 0.000(5) -0.008(5)
C41A 0.024(5) 0.021(5) 0.040(6) -0.009(4) 0.004(4) 0.003(4)
C42A 0.028(5) 0.022(5) 0.044(6) -0.011(4) -0.007(5) 0.007(4)
C43A 0.028(5) 0.022(5) 0.051(7) -0.003(5) 0.003(5) 0.010(4)
C44A 0.041(6) 0.019(4) 0.043(6) -0.008(4) -0.017(5) 0.011(5)
C45A 0.038(6) 0.024(5) 0.035(6) -0.008(4) -0.006(5) -0.002(4)
C46A 0.028(5) 0.019(4) 0.043(6) -0.004(4) 0.001(5) 0.000(4)
C51A 0.027(5) 0.012(4) 0.034(6) -0.008(4) 0.003(4) 0.001(4)
C52A 0.045(6) 0.017(4) 0.039(6) -0.005(4) -0.004(5) 0.010(4)
C53A 0.040(6) 0.027(5) 0.021(5) -0.008(4) -0.004(4) -0.005(4)
C54A 0.032(5) 0.029(5) 0.029(6) 0.000(4) 0.014(5) 0.003(4)
C55A 0.024(5) 0.029(5) 0.033(6) 0.000(4) -0.001(4) -0.004(4)
C56A 0.022(5) 0.026(5) 0.028(5) -0.007(4) 0.001(4) 0.005(4)
C61A 0.025(5) 0.029(5) 0.040(6) -0.007(4) 0.002(4) 0.001(4)
C62A 0.046(6) 0.032(5) 0.048(7) -0.003(5) -0.017(6) 0.004(5)
C63A 0.055(7) 0.033(6) 0.053(7) -0.010(5) -0.007(6) -0.016(5)
C64A 0.042(6) 0.040(6) 0.042(7) -0.011(5) -0.005(5) -0.002(5)
C65A 0.020(5) 0.035(5) 0.041(6) -0.004(5) -0.002(4) 0.008(4)
C66A 0.028(5) 0.033(5) 0.033(6) -0.001(4) 0.004(5) 0.003(4)
Fe1B 0.0261(7) 0.0264(6) 0.0291(8) 0.0057(5) -0.0025(6) -0.0007(6)
P1B 0.0262(13) 0.0244(11) 0.0257(14) 0.0006(10) 0.0004(10) 0.0045(10)
P2B 0.0289(13) 0.0160(11) 0.0280(14) -0.0001(10) -0.0042(11) 0.0004(10)
N1B 0.025(4) 0.050(5) 0.037(5) 0.022(4) -0.002(4) -0.002(4)
N2B 0.024(4) 0.037(5) 0.041(5) 0.009(4) -0.001(4) -0.004(4)
N3B 0.028(4) 0.015(4) 0.040(5) 0.010(3) -0.004(4) 0.004(3)
N4B 0.028(4) 0.028(4) 0.036(5) 0.009(4) 0.003(4) 0.002(3)
C1B 0.033(6) 0.065(7) 0.032(6) 0.013(5) 0.003(5) 0.031(6)
C2B 0.025(6) 0.075(8) 0.058(8) 0.021(6) -0.006(5) -0.009(5)
C3B 0.034(6) 0.056(6) 0.040(6) 0.023(5) -0.002(5) -0.010(5)
C4B 0.026(5) 0.041(6) 0.064(8) 0.015(6) -0.009(6) -0.006(5)
C5B 0.042(6) 0.031(5) 0.034(7) 0.009(5) -0.005(5) -0.011(4)
C6B 0.123(12) 0.056(7) 0.030(7) 0.000(5) -0.026(7) -0.028(7)
C7B 0.031(5) 0.031(5) 0.030(6) 0.004(4) 0.005(5) -0.006(4)
C8B 0.051(7) 0.065(7) 0.029(6) -0.004(5) -0.007(5) -0.002(5)
C11B 0.047(6) 0.046(6) 0.029(6) 0.001(5) -0.002(5) 0.018(6)
C12B 0.053(7) 0.076(8) 0.034(7) -0.005(6) -0.001(5) 0.042(7)
C13B 0.097(10) 0.072(8) 0.025(6) -0.006(6) -0.008(7) 0.047(8)
C14B 0.089(9) 0.044(6) 0.037(7) -0.017(5) -0.014(6) 0.024(7)
C15B 0.066(7) 0.024(5) 0.037(6) 0.006(4) 0.003(6) 0.018(6)
C16B 0.032(6) 0.032(5) 0.032(6) 0.002(4) -0.006(4) 0.020(4)
C21B 0.060(7) 0.015(5) 0.042(6) 0.008(4) -0.025(6) -0.010(5)
C22B 0.063(7) 0.021(5) 0.055(7) 0.004(5) -0.016(7) -0.015(5)
C23B 0.067(8) 0.020(5) 0.055(8) 0.009(5) -0.023(6) -0.003(6)
C24B 0.105(10) 0.030(6) 0.025(6) -0.001(5) 0.001(6) 0.011(6)
C25B 0.065(7) 0.024(5) 0.034(6) -0.004(4) -0.003(5) 0.005(5)
C26B 0.055(7) 0.017(5) 0.031(6) -0.004(4) -0.005(5) 0.001(5)
C31B 0.033(5) 0.019(4) 0.034(6) -0.013(4) -0.002(5) 0.001(4)
C32B 0.023(5) 0.024(5) 0.036(6) -0.007(4) 0.000(4) 0.005(4)
C33B 0.034(6) 0.030(5) 0.034(6) -0.002(4) -0.002(4) 0.005(4)
C34B 0.036(6) 0.030(5) 0.039(6) -0.003(4) -0.007(5) -0.001(4)
C35B 0.041(6) 0.027(5) 0.039(6) 0.009(5) -0.005(5) 0.007(5)
C36B 0.033(5) 0.030(5) 0.034(6) -0.001(4) -0.003(5) -0.002(4)
C41B 0.029(5) 0.011(4) 0.031(6) 0.000(4) -0.013(4) -0.005(4)
C42B 0.034(5) 0.019(4) 0.025(5) 0.005(4) 0.001(4) -0.008(4)
C43B 0.038(5) 0.024(5) 0.030(6) 0.003(4) -0.006(5) 0.000(4)
C44B 0.028(5) 0.028(5) 0.039(6) 0.001(4) -0.005(5) -0.003(4)
C45B 0.038(6) 0.024(5) 0.031(6) -0.004(4) -0.004(4) -0.008(4)
C46B 0.036(5) 0.020(4) 0.034(6) -0.006(4) -0.012(5) -0.008(4)
C51B 0.025(5) 0.018(4) 0.026(5) -0.003(4) 0.000(4) 0.009(4)
C52B 0.036(5) 0.016(4) 0.026(5) -0.007(4) 0.005(4) 0.009(4)
C53B 0.042(6) 0.027(5) 0.021(5) 0.002(4) 0.000(4) 0.006(4)
C54B 0.044(6) 0.034(5) 0.031(6) 0.007(4) 0.021(5) 0.010(5)
C55B 0.026(5) 0.028(5) 0.051(7) 0.003(4) 0.005(5) -0.005(4)
C56B 0.026(5) 0.024(5) 0.026(5) 0.003(4) 0.002(4) 0.013(4)
C61B 0.032(5) 0.032(5) 0.021(5) 0.000(4) -0.003(4) 0.002(4)
C62B 0.035(5) 0.028(5) 0.031(6) -0.007(4) -0.013(5) 0.015(5)
C63B 0.047(6) 0.031(5) 0.041(7) 0.004(5) 0.004(5) 0.015(5)
C64B 0.028(6) 0.051(6) 0.034(6) 0.006(5) 0.003(4) 0.004(5)
C65B 0.027(5) 0.039(6) 0.027(6) 0.004(4) -0.001(4) -0.005(4)
C66B 0.023(5) 0.028(5) 0.032(6) -0.002(4) 0.004(4) -0.002(4)
Fe1C 0.0237(7) 0.0263(6) 0.0366(8) 0.0078(6) -0.0024(6) -0.0009(6)
P1C 0.0261(13) 0.0213(12) 0.0343(15) 0.0046(11) -0.0057(11) -0.0023(10)
P2C 0.0267(13) 0.0256(12) 0.0345(15) 0.0061(10) 0.0001(11) 0.0021(10)
N1C 0.018(4) 0.045(5) 0.033(5) 0.006(4) -0.004(3) 0.006(3)
N2C 0.033(4) 0.037(4) 0.040(5) 0.007(4) -0.003(4) 0.010(4)
N3C 0.023(4) 0.032(4) 0.052(6) 0.003(4) 0.016(4) 0.002(3)
N4C 0.029(4) 0.021(4) 0.045(6) 0.012(4) 0.003(4) -0.008(3)
C1C 0.031(5) 0.027(5) 0.030(5) 0.007(4) -0.006(4) -0.004(4)
C2C 0.032(6) 0.045(6) 0.046(6) 0.004(5) 0.006(5) -0.001(5)
C3C 0.035(6) 0.025(5) 0.066(8) -0.001(5) 0.008(5) -0.005(5)
C4C 0.030(5) 0.040(6) 0.036(6) 0.012(5) 0.006(5) 0.005(5)
C5C 0.023(5) 0.038(6) 0.040(7) 0.004(5) 0.010(5) -0.002(4)
C6C 0.043(6) 0.058(7) 0.037(7) -0.011(5) 0.006(5) -0.010(5)
C7C 0.034(5) 0.024(5) 0.035(6) 0.004(4) 0.003(5) 0.004(4)
C8C 0.063(7) 0.041(6) 0.047(7) 0.007(5) -0.013(6) -0.017(5)
C11C 0.031(5) 0.017(5) 0.039(6) 0.007(4) 0.002(4) 0.006(4)
C12C 0.026(5) 0.022(5) 0.042(6) 0.008(4) 0.000(5) 0.005(4)
C13C 0.049(6) 0.029(5) 0.037(6) 0.011(5) -0.015(5) 0.000(5)
C14C 0.057(7) 0.021(5) 0.030(6) 0.001(4) 0.001(5) 0.000(5)
C15C 0.045(6) 0.027(5) 0.044(6) 0.007(4) -0.001(5) 0.010(5)
C16C 0.033(5) 0.014(4) 0.042(6) 0.011(4) -0.005(5) -0.001(4)
C21C 0.041(6) 0.033(5) 0.024(5) -0.001(4) 0.004(5) 0.018(5)
C22C 0.052(7) 0.047(6) 0.044(7) 0.013(5) -0.003(5) 0.002(5)
C23C 0.035(6) 0.054(7) 0.028(6) -0.007(5) 0.000(5) 0.020(5)
C24C 0.060(7) 0.042(6) 0.040(7) 0.016(5) -0.013(6) 0.009(5)
C25C 0.031(5) 0.038(6) 0.040(6) -0.008(5) 0.005(5) 0.022(5)
C26C 0.020(5) 0.040(6) 0.040(6) 0.015(5) 0.002(4) 0.008(4)
C31C 0.030(5) 0.019(4) 0.038(6) 0.001(4) -0.002(5) 0.011(4)
C32C 0.026(5) 0.023(5) 0.025(5) 0.006(4) -0.006(4) 0.001(4)
C33C 0.031(6) 0.025(5) 0.043(6) -0.002(4) 0.006(5) -0.010(4)
C34C 0.034(5) 0.024(4) 0.037(6) 0.003(4) 0.000(5) -0.009(4)
C35C 0.048(6) 0.026(5) 0.035(6) 0.003(4) -0.003(5) 0.004(5)
C36C 0.029(5) 0.028(5) 0.041(6) 0.001(4) -0.008(5) 0.000(4)
C41C 0.028(5) 0.037(5) 0.030(5) 0.003(4) -0.004(5) -0.007(4)
C42C 0.043(6) 0.026(5) 0.035(6) 0.000(4) -0.010(5) 0.013(5)
C43C 0.063(7) 0.021(5) 0.049(7) 0.011(5) -0.006(6) 0.013(5)
C44C 0.036(6) 0.053(6) 0.035(6) 0.002(5) -0.007(5) 0.024(5)
C45C 0.033(6) 0.055(6) 0.024(6) -0.002(5) 0.000(4) 0.004(5)
C46C 0.024(5) 0.034(5) 0.038(6) -0.005(4) -0.001(4) 0.005(4)
C51C 0.038(5) 0.021(5) 0.037(6) 0.000(4) 0.004(5) 0.011(4)
C52C 0.027(5) 0.030(5) 0.028(6) 0.000(4) 0.007(4) -0.005(4)
C53C 0.033(6) 0.032(5) 0.041(6) -0.002(5) -0.005(5) 0.002(5)
C54C 0.036(6) 0.030(5) 0.044(7) 0.000(5) 0.003(5) 0.002(4)
C55C 0.033(6) 0.032(5) 0.056(8) 0.016(5) 0.008(5) 0.000(5)
C56C 0.030(6) 0.032(5) 0.042(7) 0.007(5) -0.001(5) 0.003(5)
C61C 0.035(5) 0.027(5) 0.028(6) -0.004(4) -0.008(4) -0.003(4)
C62C 0.020(5) 0.027(5) 0.047(6) 0.007(4) -0.006(5) -0.012(4)
C63C 0.037(6) 0.020(5) 0.046(7) 0.009(4) -0.021(5) -0.004(4)
C64C 0.050(6) 0.029(5) 0.041(6) 0.010(4) -0.023(6) -0.017(5)
C65C 0.036(6) 0.028(5) 0.040(6) 0.014(4) 0.003(5) -0.006(4)
C66C 0.035(5) 0.022(4) 0.041(6) 0.013(4) -0.002(5) -0.007(4)
F1 0.098(5) 0.036(3) 0.042(4) -0.006(3) 0.001(3) -0.013(3)
F2 0.047(3) 0.029(3) 0.048(4) -0.012(2) 0.009(3) -0.004(3)
F3 0.042(4) 0.080(4) 0.064(4) 0.006(3) -0.003(3) 0.014(3)
F4 0.047(3) 0.054(3) 0.044(3) -0.007(3) 0.005(3) -0.007(3)
B1 0.031(6) 0.034(6) 0.028(7) -0.018(5) 0.000(5) -0.001(5)
F5 0.045(4) 0.043(4) 0.166(8) -0.029(4) -0.008(4) 0.017(3)
F6 0.042(4) 0.095(5) 0.075(5) 0.019(4) 0.010(3) -0.010(4)
F7 0.068(4) 0.058(4) 0.056(4) -0.003(3) -0.020(3) -0.002(3)
F8 0.038(3) 0.042(3) 0.050(4) -0.004(3) 0.000(3) 0.001(3)
B2 0.043(8) 0.024(6) 0.050(9) 0.004(6) 0.023(6) -0.002(6)
F9 0.120(9) 0.198(12) 0.38(2) -0.167(14) -0.018(11) 0.020(8)
F10 0.47(2) 0.066(5) 0.031(4) -0.014(4) -0.023(7) 0.108(8)
F11 0.271(13) 0.051(4) 0.087(6) -0.011(4) 0.068(8) -0.016(6)
F12 0.070(4) 0.033(3) 0.060(4) 0.008(3) 0.009(3) 0.005(3)
B3 0.049(8) 0.034(8) 0.080(12) 0.010(7) 0.017(8) -0.011(7)
F13 0.074(5) 0.076(5) 0.158(8) -0.020(5) -0.022(5) -0.004(4)
F14 0.171(8) 0.064(4) 0.044(4) -0.001(3) -0.015(5) 0.045(5)
F15 0.084(5) 0.076(4) 0.070(5) 0.011(4) 0.018(4) 0.038(4)
F16 0.062(4) 0.038(3) 0.072(4) 0.007(3) 0.012(4) 0.008(3)
B4 0.041(8) 0.034(7) 0.058(9) 0.008(6) -0.015(7) 0.000(6)
F17 0.127(7) 0.060(4) 0.179(9) -0.024(5) -0.111(7) -0.006(4)
F18 0.072(5) 0.109(6) 0.080(6) 0.037(5) 0.022(4) 0.005(4)
F19 0.095(6) 0.141(7) 0.080(6) 0.009(5) 0.001(5) -0.062(6)
F20 0.119(7) 0.095(6) 0.312(16) -0.123(8) -0.051(8) 0.039(6)
B5 0.047(9) 0.033(7) 0.077(11) -0.011(7) -0.022(8) 0.023(6)
F21 0.142(7) 0.041(4) 0.125(7) 0.024(4) 0.040(6) 0.009(4)
F22 0.060(4) 0.084(5) 0.108(6) -0.033(4) -0.034(4) 0.024(4)
F23 0.125(6) 0.051(4) 0.063(5) -0.020(3) 0.048(4) -0.024(4)
F24 0.053(4) 0.072(4) 0.071(5) -0.017(4) 0.006(4) 0.007(3)
B6 0.026(7) 0.029(6) 0.068(10) 0.017(6) -0.014(6) -0.002(5)

loop_
_atom_type_symbol
_atom_type_description
_atom_type_scat_dispersion_real
_atom_type_scat_dispersion_imag
_atom_type_scat_source
C C 0.0033 0.0016 'International Tables Vol C Tables 4.2.6.8 and 6.1.1.4'
H H 0.0000 0.0000 'International Tables Vol C Tables 4.2.6.8 and 6.1.1.4'
B B 0.0013 0.0007 'International Tables Vol C Tables 4.2.6.8 and 6.1.1.4'
N N 0.0061 0.0033 'International Tables Vol C Tables 4.2.6.8 and 6.1.1.4'
F F 0.0171 0.0103 'International Tables Vol C Tables 4.2.6.8 and 6.1.1.4'
P P 0.1023 0.0942 'International Tables Vol C Tables 4.2.6.8 and 6.1.1.4'
Fe Fe 0.3463 0.8444 'International Tables Vol C Tables 4.2.6.8 and 6.1.1.4'

loop_
_geom_angle_atom_site_label_1
_geom_angle_atom_site_label_2
_geom_angle_atom_site_label_3
_geom_angle
_geom_angle_site_symmetry_1
_geom_angle_site_symmetry_3
_geom_angle_publ_flag
N3A Fe1A N4A 175.3(3) . . ?
N3A Fe1A N2A 85.9(3) . . ?
N4A Fe1A N2A 89.4(3) . . ?
N3A Fe1A N1A 92.6(3) . . ?
N4A Fe1A N1A 86.1(3) . . ?
N2A Fe1A N1A 82.6(3) . . ?
N3A Fe1A P1A 90.9(2) . . ?
N4A Fe1A P1A 93.6(2) . . ?
N2A Fe1A P1A 169.6(2) . . ?
N1A Fe1A P1A 87.6(2) . . ?
N3A Fe1A P2A 87.8(2) . . ?
N4A Fe1A P2A 92.7(2) . . ?
N2A Fe1A P2A 87.4(2) . . ?
N1A Fe1A P2A 169.9(2) . . ?
P1A Fe1A P2A 102.41(9) . . ?
C31A P1A C41A 105.8(4) . . ?
C31A P1A C16A 99.2(4) . . ?
C41A P1A C16A 101.2(4) . . ?
C31A P1A Fe1A 123.0(3) . . ?
C41A P1A Fe1A 113.4(3) . . ?
C16A P1A Fe1A 111.3(3) . . ?
C26A P2A C61A 102.5(4) . . ?
C26A P2A C51A 103.0(4) . . ?
C61A P2A C51A 105.0(4) . . ?
C26A P2A Fe1A 107.6(3) . . ?
C61A P2A Fe1A 117.1(3) . . ?
C51A P2A Fe1A 119.5(3) . . ?
C1A N1A C2A 118.9(8) . . ?
C1A N1A Fe1A 130.5(7) . . ?
C2A N1A Fe1A 108.4(6) . . ?
C4A N2A C3A 115.7(8) . . ?
C4A N2A Fe1A 131.0(7) . . ?
C3A N2A Fe1A 110.3(6) . . ?
C5A N3A Fe1A 172.6(8) . . ?
C7A N4A Fe1A 174.3(8) . . ?
N1A C1A C11A 131.4(10) . . ?
N1A C2A C3A 106.6(7) . . ?
N2A C3A C2A 104.5(8) . . ?
N2A C4A C21A 130.5(9) . . ?
N3A C5A C6A 175.8(12) . . ?
N4A C7A C8A 176.6(11) . . ?
C12A C11A C16A 119.3(9) . . ?
C12A C11A C1A 117.6(10) . . ?
C16A C11A C1A 123.1(9) . . ?
C13A C12A C11A 123.1(10) . . ?
C12A C13A C14A 118.9(10) . . ?
C15A C14A C13A 118.7(10) . . ?
C16A C15A C14A 123.7(11) . . ?
C15A C16A C11A 116.3(9) . . ?
C15A C16A P1A 122.2(8) . . ?
C11A C16A P1A 120.9(7) . . ?
C22A C21A C4A 119.4(9) . . ?
C22A C21A C26A 117.8(9) . . ?
C4A C21A C26A 122.8(8) . . ?
C23A C22A C21A 122.8(10) . . ?
C22A C23A C24A 120.6(9) . . ?
C23A C24A C25A 118.7(9) . . ?
C26A C25A C24A 121.3(8) . . ?
C25A C26A C21A 118.7(8) . . ?
C25A C26A P2A 120.8(7) . . ?
C21A C26A P2A 120.3(7) . . ?
C32A C31A C36A 119.0(8) . . ?
C32A C31A P1A 124.4(7) . . ?
C36A C31A P1A 116.2(8) . . ?
C33A C32A C31A 120.2(9) . . ?
C34A C33A C32A 119.3(9) . . ?
C35A C34A C33A 121.8(9) . . ?
C34A C35A C36A 119.5(9) . . ?
C35A C36A C31A 120.2(9) . . ?
C46A C41A C42A 117.1(8) . . ?
C46A C41A P1A 122.3(7) . . ?
C42A C41A P1A 120.5(7) . . ?
C43A C42A C41A 120.4(9) . . ?
C42A C43A C44A 121.8(9) . . ?
C43A C44A C45A 118.7(8) . . ?
C46A C45A C44A 118.6(9) . . ?
C41A C46A C45A 123.3(8) . . ?
C56A C51A C52A 118.1(7) . . ?
C56A C51A P2A 122.0(6) . . ?
C52A C51A P2A 119.8(6) . . ?
C53A C52A C51A 120.6(8) . . ?
C54A C53A C52A 121.3(8) . . ?
C53A C54A C55A 118.8(8) . . ?
C56A C55A C54A 120.2(8) . . ?
C55A C56A C51A 120.9(8) . . ?
C66A C61A C62A 118.1(8) . . ?
C66A C61A P2A 120.4(6) . . ?
C62A C61A P2A 121.5(7) . . ?
C61A C62A C63A 120.6(9) . . ?
C64A C63A C62A 119.7(9) . . ?
C63A C64A C65A 120.6(9) . . ?
C64A C65A C66A 119.5(9) . . ?
C61A C66A C65A 121.3(8) . . ?
N3B Fe1B N4B 176.1(3) . . ?
N3B Fe1B N2B 85.6(3) . . ?
N4B Fe1B N2B 90.8(3) . . ?
N3B Fe1B N1B 92.2(3) . . ?
N4B Fe1B N1B 85.7(3) . . ?
N2B Fe1B N1B 82.3(3) . . ?
N3B Fe1B P1B 91.1(2) . . ?
N4B Fe1B P1B 92.2(2) . . ?
N2B Fe1B P1B 168.6(2) . . ?
N1B Fe1B P1B 86.9(2) . . ?
N3B Fe1B P2B 88.2(2) . . ?
N4B Fe1B P2B 93.3(2) . . ?
N2B Fe1B P2B 88.7(2) . . ?
N1B Fe1B P2B 170.9(2) . . ?
P1B Fe1B P2B 102.15(9) . . ?
C41B P1B C31B 105.7(4) . . ?
C41B P1B C16B 101.7(4) . . ?
C31B P1B C16B 100.8(4) . . ?
C41B P1B Fe1B 113.3(2) . . ?
C31B P1B Fe1B 123.2(3) . . ?
C16B P1B Fe1B 109.5(3) . . ?
C61B P2B C26B 102.5(4) . . ?
C61B P2B C51B 105.1(4) . . ?
C26B P2B C51B 103.0(4) . . ?
C61B P2B Fe1B 117.7(3) . . ?
C26B P2B Fe1B 107.9(3) . . ?
C51B P2B Fe1B 118.5(3) . . ?
C1B N1B C2B 118.2(8) . . ?
C1B N1B Fe1B 132.2(7) . . ?
C2B N1B Fe1B 107.5(6) . . ?
C4B N2B C3B 115.6(8) . . ?
C4B N2B Fe1B 130.4(7) . . ?
C3B N2B Fe1B 110.8(6) . . ?
C5B N3B Fe1B 175.0(7) . . ?
C7B N4B Fe1B 173.9(8) . . ?
N1B C1B C11B 128.8(9) . . ?
C3B C2B N1B 106.8(8) . . ?
N2B C3B C2B 104.6(8) . . ?
N2B C4B C21B 128.3(9) . . ?
N3B C5B C6B 177.2(11) . . ?
N4B C7B C8B 176.6(10) . . ?
C16B C11B C12B 120.7(10) . . ?
C16B C11B C1B 124.1(9) . . ?
C12B C11B C1B 115.2(10) . . ?
C13B C12B C11B 120.5(11) . . ?
C12B C13B C14B 119.8(11) . . ?
C13B C14B C15B 121.2(11) . . ?
C16B C15B C14B 119.9(10) . . ?
C15B C16B C11B 117.9(9) . . ?
C15B C16B P1B 120.1(7) . . ?
C11B C16B P1B 122.0(7) . . ?
C22B C21B C26B 118.5(10) . . ?
C22B C21B C4B 115.4(9) . . ?
C26B C21B C4B 126.1(8) . . ?
C23B C22B C21B 122.8(10) . . ?
C22B C23B C24B 119.4(10) . . ?
C23B C24B C25B 120.5(10) . . ?
C26B C25B C24B 119.6(10) . . ?
C25B C26B C21B 119.0(8) . . ?
C25B C26B P2B 120.4(7) . . ?
C21B C26B P2B 120.6(7) . . ?
C36B C31B C32B 120.2(8) . . ?
C36B C31B P1B 117.1(7) . . ?
C32B C31B P1B 122.3(7) . . ?
C33B C32B C31B 118.7(9) . . ?
C34B C33B C32B 120.7(9) . . ?
C33B C34B C35B 119.8(9) . . ?
C36B C35B C34B 119.9(9) . . ?
C35B C36B C31B 120.6(9) . . ?
C46B C41B C42B 118.7(8) . . ?
C46B C41B P1B 119.9(6) . . ?
C42B C41B P1B 121.3(7) . . ?
C43B C42B C41B 119.7(8) . . ?
C42B C43B C44B 121.9(8) . . ?
C43B C44B C45B 119.3(9) . . ?
C44B C45B C46B 118.7(9) . . ?
C41B C46B C45B 121.5(8) . . ?
C56B C51B C52B 119.7(8) . . ?
C56B C51B P2B 121.1(7) . . ?
C52B C51B P2B 119.1(7) . . ?
C51B C52B C53B 120.1(8) . . ?
C52B C53B C54B 119.6(8) . . ?
C53B C54B C55B 120.3(8) . . ?
C56B C55B C54B 118.8(9) . . ?
C51B C56B C55B 121.5(8) . . ?
C66B C61B C62B 118.8(8) . . ?
C66B C61B P2B 120.3(6) . . ?
C62B C61B P2B 120.9(6) . . ?
C63B C62B C61B 119.6(8) . . ?
C64B C63B C62B 121.0(8) . . ?
C63B C64B C65B 119.8(9) . . ?
C64B C65B C66B 120.4(9) . . ?
C61B C66B C65B 120.3(8) . . ?
N4C Fe1C N3C 177.0(3) . . ?
N4C Fe1C N2C 91.6(3) . . ?
N3C Fe1C N2C 86.3(3) . . ?
N4C Fe1C N1C 84.8(3) . . ?
N3C Fe1C N1C 92.8(3) . . ?
N2C Fe1C N1C 82.4(3) . . ?
N4C Fe1C P1C 89.6(2) . . ?
N3C Fe1C P1C 92.0(2) . . ?
N2C Fe1C P1C 169.5(2) . . ?
N1C Fe1C P1C 87.3(2) . . ?
N4C Fe1C P2C 91.3(2) . . ?
N3C Fe1C P2C 90.8(2) . . ?
N2C Fe1C P2C 88.2(2) . . ?
N1C Fe1C P2C 169.8(2) . . ?
P1C Fe1C P2C 102.15(9) . . ?
C31C P1C C16C 100.9(4) . . ?
C31C P1C C41C 104.4(4) . . ?
C16C P1C C41C 101.6(4) . . ?
C31C P1C Fe1C 120.0(3) . . ?
C16C P1C Fe1C 109.7(3) . . ?
C41C P1C Fe1C 117.5(3) . . ?
C61C P2C C26C 102.4(4) . . ?
C61C P2C C51C 105.0(4) . . ?
C26C P2C C51C 101.5(4) . . ?
C61C P2C Fe1C 113.5(3) . . ?
C26C P2C Fe1C 109.5(3) . . ?
C51C P2C Fe1C 122.6(3) . . ?
C1C N1C C2C 117.9(8) . . ?
C1C N1C Fe1C 130.2(6) . . ?
C2C N1C Fe1C 108.8(6) . . ?
C4C N2C C3C 115.6(8) . . ?
C4C N2C Fe1C 131.4(7) . . ?
C3C N2C Fe1C 110.4(5) . . ?
C5C N3C Fe1C 177.0(8) . . ?
C7C N4C Fe1C 174.1(7) . . ?
N1C C1C C11C 128.8(8) . . ?
N1C C2C C3C 106.8(7) . . ?
C2C C3C N2C 104.5(7) . . ?
N2C C4C C21C 128.1(9) . . ?
N3C C5C C6C 178.0(10) . . ?
N4C C7C C8C 178.7(11) . . ?
C12C C11C C16C 119.4(8) . . ?
C12C C11C C1C 115.9(8) . . ?
C16C C11C C1C 124.7(8) . . ?
C13C C12C C11C 121.4(8) . . ?
C12C C13C C14C 119.7(9) . . ?
C15C C14C C13C 119.4(9) . . ?
C14C C15C C16C 121.5(9) . . ?
C15C C16C C11C 118.2(8) . . ?
C15C C16C P1C 120.8(7) . . ?
C11C C16C P1C 121.0(7) . . ?
C22C C21C C26C 118.6(9) . . ?
C22C C21C C4C 115.3(9) . . ?
C26C C21C C4C 126.1(8) . . ?
C23C C22C C21C 122.6(10) . . ?
C22C C23C C24C 118.8(9) . . ?
C23C C24C C25C 120.1(9) . . ?
C26C C25C C24C 120.5(9) . . ?
C25C C26C C21C 119.4(8) . . ?
C25C C26C P2C 120.3(7) . . ?
C21C C26C P2C 120.2(7) . . ?
C32C C31C C36C 117.6(8) . . ?
C32C C31C P1C 124.0(7) . . ?
C36C C31C P1C 118.4(7) . . ?
C31C C32C C33C 121.8(8) . . ?
C32C C33C C34C 121.3(9) . . ?
C33C C34C C35C 118.3(8) . . ?
C36C C35C C34C 120.4(9) . . ?
C35C C36C C31C 120.5(8) . . ?
C42C C41C C46C 119.3(8) . . ?
C42C C41C P1C 121.0(7) . . ?
C46C C41C P1C 119.6(6) . . ?
C41C C42C C43C 118.5(8) . . ?
C44C C43C C42C 122.3(8) . . ?
C43C C44C C45C 118.9(9) . . ?
C44C C45C C46C 120.5(9) . . ?
C45C C46C C41C 120.4(8) . . ?
C56C C51C C52C 118.0(8) . . ?
C56C C51C P2C 123.9(7) . . ?
C52C C51C P2C 118.0(7) . . ?
C53C C52C C51C 120.9(9) . . ?
C52C C53C C54C 121.0(9) . . ?
C55C C54C C53C 118.3(9) . . ?
C54C C55C C56C 120.7(9) . . ?
C51C C56C C55C 121.1(10) . . ?
C66C C61C C62C 116.3(8) . . ?
C66C C61C P2C 121.7(7) . . ?
C62C C61C P2C 122.0(7) . . ?
C63C C62C C61C 121.0(9) . . ?
C64C C63C C62C 120.2(9) . . ?
C63C C64C C65C 120.6(9) . . ?
C66C C65C C64C 118.3(9) . . ?
C65C C66C C61C 123.6(9) . . ?
F3 B1 F1 110.8(8) . . ?
F3 B1 F2 108.7(8) . . ?
F1 B1 F2 109.3(8) . . ?
F3 B1 F4 111.0(8) . . ?
F1 B1 F4 108.6(8) . . ?
F2 B1 F4 108.4(7) . . ?
F7 B2 F5 110.4(10) . . ?
F7 B2 F8 110.3(9) . . ?
F5 B2 F8 109.6(8) . . ?
F7 B2 F6 111.1(8) . . ?
F5 B2 F6 108.6(9) . . ?
F8 B2 F6 106.8(9) . . ?
F10 B3 F12 118.1(13) . . ?
F10 B3 F9 102.8(12) . . ?
F12 B3 F9 110.0(11) . . ?
F10 B3 F11 110.6(12) . . ?
F12 B3 F11 114.8(10) . . ?
F9 B3 F11 97.8(14) . . ?
F14 B4 F16 114.9(11) . . ?
F14 B4 F13 108.9(10) . . ?
F16 B4 F13 108.7(9) . . ?
F14 B4 F15 108.6(9) . . ?
F16 B4 F15 109.8(9) . . ?
F13 B4 F15 105.4(10) . . ?
F20 B5 F19 115.5(14) . . ?
F20 B5 F17 111.8(10) . . ?
F19 B5 F17 110.1(11) . . ?
F20 B5 F18 107.5(12) . . ?
F19 B5 F18 103.6(9) . . ?
F17 B5 F18 107.7(12) . . ?
F21 B6 F24 114.6(10) . . ?
F21 B6 F22 109.5(9) . . ?
F24 B6 F22 107.7(9) . . ?
F21 B6 F23 107.8(10) . . ?
F24 B6 F23 110.1(8) . . ?
F22 B6 F23 106.8(9) . . ?

loop_
_geom_bond_atom_site_label_1
_geom_bond_atom_site_label_2
_geom_bond_distance
_geom_bond_site_symmetry_2
_geom_bond_publ_flag
Fe1A N3A 1.903(9) . ?
Fe1A N4A 1.933(9) . ?
Fe1A N2A 1.986(8) . ?
Fe1A N1A 2.044(8) . ?
Fe1A P1A 2.256(2) . ?
Fe1A P2A 2.279(3) . ?
P1A C31A 1.830(9) . ?
P1A C41A 1.835(9) . ?
P1A C16A 1.839(9) . ?
P2A C26A 1.813(9) . ?
P2A C61A 1.834(9) . ?
P2A C51A 1.834(8) . ?
N1A C1A 1.288(11) . ?
N1A C2A 1.474(11) . ?
N2A C4A 1.240(11) . ?
N2A C3A 1.490(11) . ?
N3A C5A 1.132(11) . ?
N4A C7A 1.145(12) . ?
C1A C11A 1.444(13) . ?
C2A C3A 1.493(12) . ?
C4A C21A 1.440(13) . ?
C5A C6A 1.439(13) . ?
C7A C8A 1.427(13) . ?
C11A C12A 1.387(13) . ?
C11A C16A 1.442(13) . ?
C12A C13A 1.337(13) . ?
C13A C14A 1.414(14) . ?
C14A C15A 1.386(12) . ?
C15A C16A 1.365(12) . ?
C21A C22A 1.374(12) . ?
C21A C26A 1.453(12) . ?
C22A C23A 1.370(13) . ?
C23A C24A 1.375(13) . ?
C24A C25A 1.421(12) . ?
C25A C26A 1.377(12) . ?
C31A C32A 1.407(13) . ?
C31A C36A 1.417(12) . ?
C32A C33A 1.392(12) . ?
C33A C34A 1.390(12) . ?
C34A C35A 1.377(12) . ?
C35A C36A 1.389(13) . ?
C41A C46A 1.380(12) . ?
C41A C42A 1.402(12) . ?
C42A C43A 1.372(12) . ?
C43A C44A 1.385(12) . ?
C44A C45A 1.399(12) . ?
C45A C46A 1.381(11) . ?
C51A C56A 1.394(11) . ?
C51A C52A 1.399(11) . ?
C52A C53A 1.379(11) . ?
C53A C54A 1.378(12) . ?
C54A C55A 1.394(11) . ?
C55A C56A 1.392(11) . ?
C61A C66A 1.383(11) . ?
C61A C62A 1.396(11) . ?
C62A C63A 1.407(12) . ?
C63A C64A 1.368(13) . ?
C64A C65A 1.378(11) . ?
C65A C66A 1.400(11) . ?
Fe1B N3B 1.913(8) . ?
Fe1B N4B 1.929(8) . ?
Fe1B N2B 2.006(7) . ?
Fe1B N1B 2.031(8) . ?
Fe1B P1B 2.268(2) . ?
Fe1B P2B 2.277(2) . ?
P1B C41B 1.839(8) . ?
P1B C31B 1.840(9) . ?
P1B C16B 1.844(9) . ?
P2B C61B 1.837(8) . ?
P2B C26B 1.838(9) . ?
P2B C51B 1.844(9) . ?
N1B C1B 1.283(11) . ?
N1B C2B 1.491(12) . ?
N2B C4B 1.268(11) . ?
N2B C3B 1.454(11) . ?
N3B C5B 1.156(11) . ?
N4B C7B 1.139(11) . ?
C1B C11B 1.443(14) . ?
C2B C3B 1.486(12) . ?
C4B C21B 1.453(13) . ?
C5B C6B 1.432(13) . ?
C7B C8B 1.447(13) . ?
C11B C16B 1.394(13) . ?
C11B C12B 1.415(12) . ?
C12B C13B 1.355(15) . ?
C13B C14B 1.360(15) . ?
C14B C15B 1.414(13) . ?
C15B C16B 1.392(12) . ?
C21B C22B 1.396(12) . ?
C21B C26B 1.409(13) . ?
C22B C23B 1.335(14) . ?
C23B C24B 1.383(14) . ?
C24B C25B 1.406(12) . ?
C25B C26B 1.393(13) . ?
C31B C36B 1.370(12) . ?
C31B C32B 1.408(12) . ?
C32B C33B 1.381(11) . ?
C33B C34B 1.377(11) . ?
C34B C35B 1.396(12) . ?
C35B C36B 1.369(12) . ?
C41B C46B 1.390(11) . ?
C41B C42B 1.403(11) . ?
C42B C43B 1.381(11) . ?
C43B C44B 1.384(12) . ?
C44B C45B 1.401(11) . ?
C45B C46B 1.409(11) . ?
C51B C56B 1.379(11) . ?
C51B C52B 1.387(11) . ?
C52B C53B 1.394(11) . ?
C53B C54B 1.397(12) . ?
C54B C55B 1.398(12) . ?
C55B C56B 1.386(11) . ?
C61B C66B 1.387(11) . ?
C61B C62B 1.405(11) . ?
C62B C63B 1.393(12) . ?
C63B C64B 1.359(12) . ?
C64B C65B 1.381(11) . ?
C65B C66B 1.391(11) . ?
Fe1C N4C 1.921(9) . ?
Fe1C N3C 1.923(9) . ?
Fe1C N2C 1.995(7) . ?
Fe1C N1C 2.029(7) . ?
Fe1C P1C 2.262(3) . ?
Fe1C P2C 2.277(2) . ?
P1C C31C 1.835(9) . ?
P1C C16C 1.845(9) . ?
P1C C41C 1.850(9) . ?
P2C C61C 1.811(9) . ?
P2C C26C 1.823(9) . ?
P2C C51C 1.837(9) . ?
N1C C1C 1.288(10) . ?
N1C C2C 1.455(11) . ?
N2C C4C 1.281(10) . ?
N2C C3C 1.497(10) . ?
N3C C5C 1.161(11) . ?
N4C C7C 1.167(11) . ?
C1C C11C 1.448(12) . ?
C2C C3C 1.495(12) . ?
C4C C21C 1.445(12) . ?
C5C C6C 1.427(13) . ?
C7C C8C 1.416(13) . ?
C11C C12C 1.393(12) . ?
C11C C16C 1.403(12) . ?
C12C C13C 1.365(12) . ?
C13C C14C 1.395(12) . ?
C14C C15C 1.374(11) . ?
C15C C16C 1.400(12) . ?
C21C C22C 1.398(12) . ?
C21C C26C 1.424(12) . ?
C22C C23C 1.373(13) . ?
C23C C24C 1.401(13) . ?
C24C C25C 1.416(12) . ?
C25C C26C 1.385(12) . ?
C31C C32C 1.374(11) . ?
C31C C36C 1.415(11) . ?
C32C C33C 1.375(11) . ?
C33C C34C 1.381(11) . ?
C34C C35C 1.397(12) . ?
C35C C36C 1.389(12) . ?
C41C C42C 1.389(11) . ?
C41C C46C 1.412(11) . ?
C42C C43C 1.396(12) . ?
C43C C44C 1.379(12) . ?
C44C C45C 1.380(12) . ?
C45C C46C 1.381(12) . ?
C51C C56C 1.368(12) . ?
C51C C52C 1.410(12) . ?
C52C C53C 1.365(11) . ?
C53C C54C 1.393(12) . ?
C54C C55C 1.382(12) . ?
C55C C56C 1.392(12) . ?
C61C C66C 1.401(12) . ?
C61C C62C 1.414(11) . ?
C62C C63C 1.410(11) . ?
C63C C64C 1.371(13) . ?
C64C C65C 1.406(12) . ?
C65C C66C 1.384(11) . ?
F1 B1 1.375(11) . ?
F2 B1 1.411(11) . ?
F3 B1 1.368(11) . ?
F4 B1 1.419(11) . ?
F5 B2 1.376(11) . ?
F6 B2 1.391(12) . ?
F7 B2 1.375(13) . ?
F8 B2 1.376(13) . ?
F9 B3 1.356(17) . ?
F10 B3 1.251(14) . ?
F11 B3 1.374(15) . ?
F12 B3 1.339(14) . ?
F13 B4 1.387(13) . ?
F14 B4 1.336(13) . ?
F15 B4 1.415(14) . ?
F16 B4 1.359(12) . ?
F17 B5 1.363(14) . ?
F18 B5 1.413(16) . ?
F19 B5 1.355(14) . ?
F20 B5 1.305(13) . ?
F21 B6 1.347(12) . ?
F22 B6 1.385(12) . ?
F23 B6 1.399(13) . ?
F24 B6 1.367(13) . ?
